data_2015139
loop_
_publ_author_name
'Vladimir N. Nesterov'
'Victor P. Kislyi'
'Joseph L. Sabutis'
'Volodymyr V. Nesterov'
'David J. Wiedenfeld'
'Victor V. Semenov'

_publ_section_title
;2-Amino-4-(2-methoxyphenyl)-7,7-dimethyl-5-oxo-5,6,7,8-tetrahydro-4<i>H</i>-chromene-3-carbonitrile
 and
 2-amino-4-(2-methoxyphenyl)-7,7-dimethyl-3-nitro-4,6,7,8-tetrahydro-5<i>H</i>-chromen-5-one
 hemihydrate
;
_journal_coeditor_code FG1879
_journal_issue 12
_journal_name_full 'Acta Crystallographica Section C'
_journal_page_first o741
_journal_page_last o744
_journal_paper_doi 10.1107/S0108270105037078
_journal_volume 61
_journal_year 2005
_chemical_formula_iupac 'C18 H20 N2 O5, 0.5H2O'
_chemical_formula_moiety 'C18 H20 N2 O5, 0.5H2O'
_chemical_formula_sum 'C18 H21 N2 O5.5'
_chemical_formula_weight 353.37
_chemical_name_systematic
;
2-amino-4-(2-methoxyphenyl)-7,7-
dimethyl-3-nitro-4,6,7,8-tetrahydro-5H-chromen-5-one hemihydrate
;
_space_group_IT_number 15
_symmetry_cell_setting monoclinic
_symmetry_space_group_name_Hall '-C 2yc'
_symmetry_space_group_name_H-M 'C 1 2/c 1'
_atom_sites_solution_hydrogens mixed
_atom_sites_solution_primary direct
_atom_sites_solution_secondary difmap
_audit_creation_method SHELXL-97
_cell_angle_alpha 90.00
_cell_angle_beta 122.819(11)
_cell_angle_gamma 90.00
_cell_formula_units_Z 8
_cell_length_a 28.461(5)
_cell_length_b 9.456(2)
_cell_length_c 15.860(3)
_cell_measurement_reflns_used 24
_cell_measurement_temperature 298(2)
_cell_measurement_theta_max 11
_cell_measurement_theta_min 10
_cell_volume 3587.1(13)
_computing_cell_refinement 'CAD-4 Software'
_computing_data_collection 'CAD-4 Software (Enraf--Nonius, 1989)'
_computing_data_reduction 'SHELXTL-Plus (Sheldrick, 1994)'
_computing_molecular_graphics SHELXTL-Plus
_computing_publication_material SHELXL97
_computing_structure_refinement 'SHELXL97 (Sheldrick, 1997)'
_computing_structure_solution 'SHELXS97 (Sheldrick, 1990)'
_diffrn_ambient_temperature 298(2)
_diffrn_measured_fraction_theta_full 0.980
_diffrn_measured_fraction_theta_max 0.980
_diffrn_measurement_device_type 'Enraf-Nonius CAD4'
_diffrn_measurement_method \w/2\q
_diffrn_radiation_monochromator graphite
_diffrn_radiation_source 'fine-focus sealed tube'
_diffrn_radiation_type MoK\a
_diffrn_radiation_wavelength 0.71073
_diffrn_reflns_av_R_equivalents 0.0377
_diffrn_reflns_av_sigmaI/netI 0.0925
_diffrn_reflns_limit_h_max 33
_diffrn_reflns_limit_h_min 0
_diffrn_reflns_limit_k_max 11
_diffrn_reflns_limit_k_min 0
_diffrn_reflns_limit_l_max 15
_diffrn_reflns_limit_l_min -18
_diffrn_reflns_number 3162
_diffrn_reflns_theta_full 25.02
_diffrn_reflns_theta_max 25.02
_diffrn_reflns_theta_min 2.51
_diffrn_standards_decay_% 3
_diffrn_standards_interval_count 97
_diffrn_standards_number 3
_exptl_absorpt_coefficient_mu 0.098
_exptl_absorpt_correction_type none
_exptl_crystal_colour colorless
_exptl_crystal_density_diffrn 1.309
_exptl_crystal_density_method 'not measured'
_exptl_crystal_description prism
_exptl_crystal_F_000 1496
_exptl_crystal_size_max 0.40
_exptl_crystal_size_mid 0.35
_exptl_crystal_size_min 0.30
_refine_diff_density_max 0.134
_refine_diff_density_min -0.164
_refine_ls_extinction_method none
_refine_ls_goodness_of_fit_ref 1.046
_refine_ls_hydrogen_treatment mixed
_refine_ls_matrix_type full
_refine_ls_number_parameters 238
_refine_ls_number_reflns 3097
_refine_ls_number_restraints 0
_refine_ls_restrained_S_all 1.046
_refine_ls_R_factor_all 0.1453
_refine_ls_R_factor_gt 0.0547
_refine_ls_shift/su_max 0.000
_refine_ls_shift/su_mean 0.000
_refine_ls_structure_factor_coef Fsqd
_refine_ls_weighting_details 'calc w=1/[\s^2^(Fo^2^)+(0.0534P)^2^+0.0000P] where P=(Fo^2^+2Fc^2^)/3'
_refine_ls_weighting_scheme calc
_refine_ls_wR_factor_gt 0.0986
_refine_ls_wR_factor_ref 0.1161
_reflns_number_gt 1749
_reflns_number_total 3097
_reflns_threshold_expression I>2\s(I)
_cod_data_source_file fg1879.cif
_cod_data_source_block III
_cod_original_sg_symbol_H-M 'C 2/c'
_cod_database_code 2015139
_cod_database_fobs_code 2015139

loop_
_symmetry_equiv_pos_as_xyz
'x, y, z'
'-x, y, -z+1/2'
'x+1/2, y+1/2, z'
'-x+1/2, y+1/2, -z+1/2'
'-x, -y, -z'
'x, -y, z-1/2'
'-x+1/2, -y+1/2, -z'
'x+1/2, -y+1/2, z-1/2'

loop_
_atom_site_label
_atom_site_fract_x
_atom_site_fract_y
_atom_site_fract_z
_atom_site_U_iso_or_equiv
_atom_site_adp_type
_atom_site_calc_flag
_atom_site_refinement_flags
_atom_site_occupancy
_atom_site_disorder_assembly
_atom_site_disorder_group
_atom_site_type_symbol
O1 0.13928(6) 0.75954(16) 0.25649(11) 0.0400(4) Uani d . 1 . . O
O2 0.24467(8) 0.5035(2) 0.15911(14) 0.0611(5) Uani d . 1 . . O
O3 0.08229(7) 0.49236(18) 0.14960(13) 0.0514(5) Uani d . 1 . . O
O4 0.03503(7) 0.92138(19) -0.02371(14) 0.0597(5) Uani d . 1 . . O
O5 0.07335(7) 0.7874(2) -0.08194(13) 0.0573(5) Uani d . 1 . . O
N1 0.06979(8) 0.9071(2) 0.16535(16) 0.0538(6) Uani d . 1 . . N
H1A 0.0729 0.9275 0.2210 0.065 Uiso calc R 1 . . H
H1B 0.0449 0.9486 0.1108 0.065 Uiso calc R 1 . . H
N2 0.06994(8) 0.8275(2) -0.01045(16) 0.0442(5) Uani d . 1 . . N
C1 0.04911(13) 0.4232(4) 0.1796(2) 0.0756(10) Uani d . 1 . . C
H1C 0.0500 0.4768 0.2318 0.113 Uiso calc R 1 . . H
H1D 0.0637 0.3302 0.2040 0.113 Uiso calc R 1 . . H
H1E 0.0112 0.4160 0.1231 0.113 Uiso calc R 1 . . H
C2 0.10300(9) 0.8130(2) 0.16369(18) 0.0380(6) Uani d . 1 . . C
C3 0.10493(9) 0.7671(2) 0.08259(17) 0.0364(6) Uani d . 1 . . C
C4 0.14294(9) 0.6515(2) 0.09016(17) 0.0352(6) Uani d . 1 . . C
H4 0.1611 0.6848 0.0562 0.042 Uiso calc R 1 . . H
C5 0.18823(9) 0.6290(2) 0.19887(17) 0.0345(5) Uani d . 1 . . C
C6 0.23847(10) 0.5492(2) 0.22411(18) 0.0401(6) Uani d . 1 . . C
C7 0.28288(10) 0.5316(3) 0.33391(18) 0.0508(7) Uani d . 1 . . C
H7A 0.3081 0.6117 0.3557 0.061 Uiso calc R 1 . . H
H7B 0.3044 0.4472 0.3423 0.061 Uiso calc R 1 . . H
C8 0.25989(10) 0.5200(3) 0.40187(18) 0.0433(6) Uani d . 1 . . C
C9 0.22386(10) 0.6516(3) 0.38185(17) 0.0410(6) Uani d . 1 . . C
H9A 0.2033 0.6403 0.4141 0.049 Uiso calc R 1 . . H
H9B 0.2480 0.7335 0.4113 0.049 Uiso calc R 1 . . H
C10 0.18399(9) 0.6766(2) 0.27338(17) 0.0336(5) Uani d . 1 . . C
C11 0.22439(12) 0.3858(3) 0.3764(2) 0.0605(8) Uani d . 1 . . C
H11A 0.2113 0.3778 0.4208 0.091 Uiso calc R 1 . . H
H11B 0.2467 0.3046 0.3842 0.091 Uiso calc R 1 . . H
H11C 0.1929 0.3910 0.3083 0.091 Uiso calc R 1 . . H
C12 0.30803(12) 0.5166(3) 0.51180(19) 0.0657(8) Uani d . 1 . . C
H12A 0.2933 0.5104 0.5537 0.099 Uiso calc R 1 . . H
H12B 0.3298 0.6014 0.5276 0.099 Uiso calc R 1 . . H
H12C 0.3313 0.4359 0.5233 0.099 Uiso calc R 1 . . H
C13 0.11270(9) 0.5140(2) 0.03904(17) 0.0365(6) Uani d . 1 . . C
C14 0.08367(10) 0.4360(2) 0.07124(18) 0.0421(6) Uani d . 1 . . C
C15 0.05859(12) 0.3089(3) 0.0255(2) 0.0600(8) Uani d . 1 . . C
H15 0.0401 0.2559 0.0482 0.072 Uiso calc R 1 . . H
C16 0.06126(12) 0.2615(3) -0.0545(2) 0.0686(9) Uani d . 1 . . C
H16 0.0445 0.1762 -0.0853 0.082 Uiso calc R 1 . . H
C17 0.08823(12) 0.3389(3) -0.0884(2) 0.0626(8) Uani d . 1 . . C
H17 0.0891 0.3079 -0.1432 0.075 Uiso calc R 1 . . H
C18 0.11411(10) 0.4634(3) -0.04077(19) 0.0484(7) Uani d . 1 . . C
H18 0.1331 0.5147 -0.0633 0.058 Uiso calc R 1 . . H
O1W 0.0000 0.9839(4) -0.2500 0.1011(13) Uani d S 1 . . O
H1W 0.0245(17) 0.920(4) -0.194(3) 0.160(17) Uiso d . 1 . . H

loop_
_atom_site_aniso_label
_atom_site_aniso_U_11
_atom_site_aniso_U_22
_atom_site_aniso_U_33
_atom_site_aniso_U_12
_atom_site_aniso_U_13
_atom_site_aniso_U_23
O1 0.0359(9) 0.0438(10) 0.0390(10) 0.0109(8) 0.0195(8) 0.0027(8)
O2 0.0560(11) 0.0794(14) 0.0582(12) 0.0177(11) 0.0377(11) -0.0015(11)
O3 0.0522(11) 0.0603(12) 0.0530(11) -0.0176(9) 0.0359(10) -0.0064(9)
O4 0.0448(11) 0.0553(11) 0.0650(13) 0.0151(10) 0.0207(10) 0.0214(10)
O5 0.0568(12) 0.0686(13) 0.0405(11) -0.0009(10) 0.0225(10) 0.0080(9)
N1 0.0434(13) 0.0545(14) 0.0551(15) 0.0208(11) 0.0213(12) 0.0063(11)
N2 0.0362(12) 0.0413(13) 0.0461(14) -0.0048(10) 0.0165(11) 0.0086(11)
C1 0.079(2) 0.095(2) 0.076(2) -0.0282(19) 0.058(2) -0.0058(18)
C2 0.0282(13) 0.0346(14) 0.0452(16) 0.0011(11) 0.0159(13) 0.0055(11)
C3 0.0301(12) 0.0346(14) 0.0363(14) -0.0020(11) 0.0127(11) 0.0044(11)
C4 0.0310(13) 0.0403(13) 0.0347(14) -0.0051(11) 0.0181(12) 0.0008(11)
C5 0.0299(13) 0.0341(13) 0.0389(14) 0.0005(10) 0.0183(12) 0.0016(11)
C6 0.0376(14) 0.0419(14) 0.0483(16) 0.0013(11) 0.0282(14) -0.0015(12)
C7 0.0371(14) 0.0631(17) 0.0502(17) 0.0140(13) 0.0225(14) 0.0019(14)
C8 0.0367(14) 0.0485(16) 0.0402(14) 0.0114(12) 0.0180(12) 0.0041(12)
C9 0.0385(14) 0.0448(15) 0.0379(15) 0.0068(12) 0.0194(13) 0.0016(11)
C10 0.0265(12) 0.0332(13) 0.0388(15) 0.0020(10) 0.0163(12) 0.0005(11)
C11 0.0644(19) 0.0480(18) 0.074(2) 0.0139(14) 0.0411(17) 0.0114(15)
C12 0.0567(17) 0.082(2) 0.0470(17) 0.0262(16) 0.0209(15) 0.0101(16)
C13 0.0325(13) 0.0380(14) 0.0350(13) -0.0021(11) 0.0156(11) 0.0009(11)
C14 0.0404(14) 0.0449(15) 0.0397(15) -0.0046(12) 0.0209(13) -0.0035(12)
C15 0.0606(18) 0.0521(17) 0.073(2) -0.0190(14) 0.0402(17) -0.0077(15)
C16 0.072(2) 0.0524(18) 0.084(2) -0.0207(16) 0.044(2) -0.0269(17)
C17 0.068(2) 0.0635(19) 0.066(2) -0.0122(16) 0.0429(18) -0.0247(16)
C18 0.0506(16) 0.0500(16) 0.0509(17) -0.0079(13) 0.0316(14) -0.0094(14)
O1W 0.171(4) 0.064(2) 0.0425(19) 0.000 0.041(2) 0.000

loop_
_atom_type_symbol
_atom_type_description
_atom_type_scat_dispersion_real
_atom_type_scat_dispersion_imag
_atom_type_scat_source
C C 0.0033 0.0016 'International Tables Vol C Tables 4.2.6.8 and 6.1.1.4'
H H 0.0000 0.0000 'International Tables Vol C Tables 4.2.6.8 and 6.1.1.4'
N N 0.0061 0.0033 'International Tables Vol C Tables 4.2.6.8 and 6.1.1.4'
O O 0.0106 0.0060 'International Tables Vol C Tables 4.2.6.8 and 6.1.1.4'

loop_
_geom_angle_atom_site_label_1
_geom_angle_atom_site_label_2
_geom_angle_atom_site_label_3
_geom_angle
_geom_angle_publ_flag
C2 O1 C10 119.85(17) yes
C14 O3 C1 118.2(2) yes
C2 N1 H1A 120.0 no
C2 N1 H1B 120.0 no
H1A N1 H1B 120.0 no
O5 N2 O4 120.3(2) no
O5 N2 C3 118.7(2) no
O4 N2 C3 121.1(2) no
O3 C1 H1C 109.5 no
O3 C1 H1D 109.5 no
H1C C1 H1D 109.5 no
O3 C1 H1E 109.5 no
H1C C1 H1E 109.5 no
H1D C1 H1E 109.5 no
N1 C2 O1 111.4(2) no
N1 C2 C3 128.6(2) no
O1 C2 C3 120.0(2) no
N2 C3 C2 119.6(2) no
N2 C3 C4 117.4(2) no
C2 C3 C4 123.0(2) no
C3 C4 C5 109.13(19) no
C3 C4 C13 113.87(18) no
C5 C4 C13 111.94(18) no
C3 C4 H4 107.2 no
C5 C4 H4 107.2 no
C13 C4 H4 107.2 no
C10 C5 C6 118.4(2) no
C10 C5 C4 122.4(2) no
C6 C5 C4 119.2(2) no
O2 C6 C5 121.3(2) no
O2 C6 C7 121.6(2) no
C5 C6 C7 117.0(2) no
C6 C7 C8 114.1(2) no
C6 C7 H7A 108.7 no
C8 C7 H7A 108.7 no
C6 C7 H7B 108.7 no
C8 C7 H7B 108.7 no
H7A C7 H7B 107.6 no
C12 C8 C9 109.8(2) no
C12 C8 C11 109.8(2) no
C9 C8 C11 110.26(19) no
C12 C8 C7 110.0(2) no
C9 C8 C7 106.7(2) no
C11 C8 C7 110.1(2) no
C10 C9 C8 112.10(19) no
C10 C9 H9A 109.2 no
C8 C9 H9A 109.2 no
C10 C9 H9B 109.2 no
C8 C9 H9B 109.2 no
H9A C9 H9B 107.9 no
C5 C10 O1 122.3(2) no
C5 C10 C9 126.7(2) no
O1 C10 C9 111.05(19) no
C8 C11 H11A 109.5 no
C8 C11 H11B 109.5 no
H11A C11 H11B 109.5 no
C8 C11 H11C 109.5 no
H11A C11 H11C 109.5 no
H11B C11 H11C 109.5 no
C8 C12 H12A 109.5 no
C8 C12 H12B 109.5 no
H12A C12 H12B 109.5 no
C8 C12 H12C 109.5 no
H12A C12 H12C 109.5 no
H12B C12 H12C 109.5 no
C18 C13 C14 118.2(2) no
C18 C13 C4 119.8(2) no
C14 C13 C4 122.1(2) no
O3 C14 C15 123.5(2) no
O3 C14 C13 116.1(2) no
C15 C14 C13 120.4(2) no
C16 C15 C14 119.5(3) no
C16 C15 H15 120.3 no
C14 C15 H15 120.3 no
C17 C16 C15 120.6(3) no
C17 C16 H16 119.7 no
C15 C16 H16 119.7 no
C16 C17 C18 119.3(3) no
C16 C17 H17 120.3 no
C18 C17 H17 120.3 no
C13 C18 C17 122.0(2) no
C13 C18 H18 119.0 no
C17 C18 H18 119.0 no

loop_
_geom_bond_atom_site_label_1
_geom_bond_atom_site_label_2
_geom_bond_site_symmetry_1
_geom_bond_site_symmetry_2
_geom_bond_distance
_geom_bond_publ_flag
O1 C2 . . 1.357(3) yes
O1 C10 . . 1.391(2) yes
O2 C6 . . 1.215(3) yes
O3 C14 . . 1.372(3) no
O3 C1 . . 1.426(3) no
O4 N2 . . 1.262(2) yes
O5 N2 . . 1.248(2) yes
N1 C2 . . 1.309(3) yes
N1 H1A . . 0.8600 no
N1 H1B . . 0.8600 no
N2 C3 . . 1.379(3) yes
C1 H1C . . 0.9600 no
C1 H1D . . 0.9600 no
C1 H1E . . 0.9600 no
C2 C3 . . 1.386(3) yes
C3 C4 . . 1.497(3) no
C4 C5 . . 1.507(3) no
C4 C13 . . 1.527(3) yes
C4 H4 . . 0.9800 no
C5 C10 . . 1.330(3) yes
C5 C6 . . 1.468(3) yes
C6 C7 . . 1.507(3) no
C7 C8 . . 1.538(3) no
C7 H7A . . 0.9700 no
C7 H7B . . 0.9700 no
C8 C12 . . 1.526(3) no
C8 C9 . . 1.532(3) no
C8 C11 . . 1.534(4) no
C9 C10 . . 1.479(3) no
C9 H9A . . 0.9700 no
C9 H9B . . 0.9700 no
C11 H11A . . 0.9600 no
C11 H11B . . 0.9600 no
C11 H11C . . 0.9600 no
C12 H12A . . 0.9600 no
C12 H12B . . 0.9600 no
C12 H12C . . 0.9600 no
C13 C18 . . 1.374(3) no
C13 C14 . . 1.395(3) no
C14 C15 . . 1.385(3) no
C15 C16 . . 1.385(4) no
C15 H15 . . 0.9300 no
C16 C17 . . 1.365(4) no
C16 H16 . . 0.9300 no
C17 C18 . . 1.377(4) no
C17 H17 . . 0.9300 no
C18 H18 . . 0.9300 no
O1W H1W . . 0.99(4) no

loop_
_geom_hbond_atom_site_label_D
_geom_hbond_atom_site_label_H
_geom_hbond_atom_site_label_A
_geom_hbond_site_symmetry_A
_geom_hbond_distance_DH
_geom_hbond_distance_HA
_geom_hbond_distance_DA
_geom_hbond_angle_DHA
N1 H1B O4 1_555 0.86 2.01 2.602(3) 125
N1 H1B O4 5_575 0.86 2.28 3.052(3) 150
N1 H1A O1W 5_575 0.86 2.50 3.115(3) 129
O1W H1W O5 1_555 0.99(4) 1.99(4) 2.980(3) 179(5)
O1W H1W O4 1_555 0.99(4) 2.55(4) 3.216(3) 125(5)

loop_
_geom_torsion_atom_site_label_1
_geom_torsion_atom_site_label_2
_geom_torsion_atom_site_label_3
_geom_torsion_atom_site_label_4
_geom_torsion
_geom_torsion_publ_flag
C10 O1 C2 N1 -168.99(19) no
C10 O1 C2 C3 10.5(3) no
O5 N2 C3 C2 178.1(2) no
O4 N2 C3 C2 -2.0(3) no
O5 N2 C3 C4 -3.0(3) no
O4 N2 C3 C4 176.96(19) no
N1 C2 C3 N2 2.8(4) no
O1 C2 C3 N2 -176.52(19) no
N1 C2 C3 C4 -176.1(2) no
O1 C2 C3 C4 4.6(3) no
N2 C3 C4 C5 163.82(18) no
C2 C3 C4 C5 -17.3(3) no
N2 C3 C4 C13 -70.3(3) no
C2 C3 C4 C13 108.6(2) no
C3 C4 C5 C10 17.3(3) no
C13 C4 C5 C10 -109.7(2) no
C3 C4 C5 C6 -163.98(19) no
C13 C4 C5 C6 69.0(3) no
C10 C5 C6 O2 -179.8(2) no
C4 C5 C6 O2 1.5(3) no
C10 C5 C6 C7 -2.1(3) no
C4 C5 C6 C7 179.1(2) no
O2 C6 C7 C8 -149.1(2) no
C5 C6 C7 C8 33.3(3) no
C6 C7 C8 C12 -174.7(2) no
C6 C7 C8 C9 -55.6(3) no
C6 C7 C8 C11 64.1(3) no
C12 C8 C9 C10 168.0(2) no
C11 C8 C9 C10 -70.9(3) no
C7 C8 C9 C10 48.7(3) no
C6 C5 C10 O1 176.51(19) no
C4 C5 C10 O1 -4.8(3) no
C6 C5 C10 C9 -3.5(4) no
C4 C5 C10 C9 175.3(2) no
C2 O1 C10 C5 -10.6(3) no
C2 O1 C10 C9 169.43(19) no
C8 C9 C10 C5 -22.0(3) no
C8 C9 C10 O1 158.00(18) no
C3 C4 C13 C18 117.0(2) no
C5 C4 C13 C18 -118.6(2) no
C3 C4 C13 C14 -63.5(3) no
C5 C4 C13 C14 60.8(3) no
C1 O3 C14 C15 -5.9(4) yes
C1 O3 C14 C13 174.6(2) no
C18 C13 C14 O3 -178.5(2) no
C4 C13 C14 O3 2.1(3) no
C18 C13 C14 C15 2.0(4) no
C4 C13 C14 C15 -177.5(2) no
O3 C14 C15 C16 178.8(3) no
C13 C14 C15 C16 -1.7(4) no
C14 C15 C16 C17 -0.1(5) no
C15 C16 C17 C18 1.6(5) no
C14 C13 C18 C17 -0.4(4) no
C4 C13 C18 C17 179.0(2) no
C16 C17 C18 C13 -1.4(4) no
